data_2224166
loop_
_publ_author_name
'Kirsten, Leo'
'Steyl, Gideon'
'Roodt, Andreas'

_publ_section_title
;
 <i>trans</i>-Dibromidobis[diphenyl(<i>p</i>-tolyl)phosphine]palladium(II)
;
_journal_coeditor_code CV2640
_journal_issue 12
_journal_name_full 'Acta Crystallographica Section E'
_journal_page_first m1564
_journal_paper_doi 10.1107/S1600536809045401
_journal_volume 65
_journal_year 2009
_chemical_formula_iupac '[Pd Br2 (C19 H17 P)2]'
_chemical_formula_moiety 'C38 H34 Br2 P2 Pd'
_chemical_formula_sum 'C38 H34 Br2 P2 Pd'
_chemical_formula_weight 818.81
_chemical_name_systematic
;
<i>trans</i>-Dibromidobis[diphenyl(<i>p</i>-tolyl)phosphine]palladium(II)
;
_space_group_IT_number 2
_symmetry_cell_setting triclinic
_symmetry_space_group_name_Hall '-P 1'
_symmetry_space_group_name_H-M 'P -1'
_atom_sites_solution_hydrogens 'riding model'
_atom_sites_solution_primary direct
_atom_sites_solution_secondary difmap
_audit_creation_method SHELXL-97
_cell_angle_alpha 70.876(2)
_cell_angle_beta 68.288(2)
_cell_angle_gamma 60.312(2)
_cell_formula_units_Z 1
_cell_length_a 10.0321(4)
_cell_length_b 10.0521(4)
_cell_length_c 10.2967(4)
_cell_measurement_reflns_used 6740
_cell_measurement_temperature 100.0(2)
_cell_measurement_theta_max 28.30
_cell_measurement_theta_min 2.37
_cell_volume 824.54(6)
_computing_cell_refinement 'SAINT-Plus (Bruker, 2004)'
_computing_data_collection 'APEX2 (Bruker, 2005)'
_computing_data_reduction 'SAINT-Plus and XPREP (Bruker, 2004)'
_computing_molecular_graphics 'DIAMOND (Brandenburg & Putz, 2006)'
_computing_publication_material 'SHELXL97 (Sheldrick, 2008)'
_computing_structure_refinement 'SHELXL97 (Sheldrick, 2008)'
_computing_structure_solution 'SHELXS97 (Sheldrick, 2008)'
_diffrn_ambient_temperature 100.0(2)
_diffrn_detector_area_resol_mean 512
_diffrn_measured_fraction_theta_full 0.999
_diffrn_measured_fraction_theta_max 0.999
_diffrn_measurement_device_type
;
Bruker X8 APEXII 4K Kappa CCD
;
_diffrn_measurement_method '\f and \w'
_diffrn_radiation_monochromator graphite
_diffrn_radiation_source 'fine-focus sealed tube'
_diffrn_radiation_type MoK\a
_diffrn_radiation_wavelength 0.71073
_diffrn_reflns_av_R_equivalents 0.0290
_diffrn_reflns_av_sigmaI/netI 0.0195
_diffrn_reflns_limit_h_max 13
_diffrn_reflns_limit_h_min -13
_diffrn_reflns_limit_k_max 13
_diffrn_reflns_limit_k_min -13
_diffrn_reflns_limit_l_max 13
_diffrn_reflns_limit_l_min -13
_diffrn_reflns_number 25915
_diffrn_reflns_theta_full 27.99
_diffrn_reflns_theta_max 27.99
_diffrn_reflns_theta_min 2.37
_diffrn_standards_decay_% 0
_diffrn_standards_interval_count 0
_diffrn_standards_interval_time 0
_diffrn_standards_number 0
_exptl_absorpt_coefficient_mu 3.109
_exptl_absorpt_correction_T_max 0.7672
_exptl_absorpt_correction_T_min 0.4268
_exptl_absorpt_correction_type multi-scan
_exptl_absorpt_process_details
;
(SADABS; Bruker, 1998)
;
_exptl_crystal_colour orange
_exptl_crystal_density_diffrn 1.649
_exptl_crystal_density_method 'not measured'
_exptl_crystal_description Cuboid
_exptl_crystal_F_000 408
_exptl_crystal_size_max 0.33
_exptl_crystal_size_mid 0.11
_exptl_crystal_size_min 0.09
_refine_diff_density_max 0.788
_refine_diff_density_min -0.457
_refine_ls_extinction_method none
_refine_ls_goodness_of_fit_ref 1.044
_refine_ls_hydrogen_treatment constr
_refine_ls_matrix_type full
_refine_ls_number_parameters 196
_refine_ls_number_reflns 3982
_refine_ls_number_restraints 0
_refine_ls_restrained_S_all 1.044
_refine_ls_R_factor_all 0.0250
_refine_ls_R_factor_gt 0.0207
_refine_ls_shift/su_max 0.001
_refine_ls_shift/su_mean 0.000
_refine_ls_structure_factor_coef Fsqd
_refine_ls_weighting_details 'calc w=1/[\s^2^(Fo^2^)+(0.0199P)^2^+0.7898P] where P=(Fo^2^+2Fc^2^)/3'
_refine_ls_weighting_scheme calc
_refine_ls_wR_factor_gt 0.0489
_refine_ls_wR_factor_ref 0.0507
_reflns_number_gt 3621
_reflns_number_total 3982
_reflns_threshold_expression I>2\s(I)
_cod_data_source_file cv2640.cif
_cod_data_source_block I
_cod_database_code 2224166
_cod_database_fobs_code 2224166

loop_
_symmetry_equiv_pos_as_xyz
'x, y, z'
'-x, -y, -z'

loop_
_atom_site_type_symbol
_atom_site_label
_atom_site_fract_x
_atom_site_fract_y
_atom_site_fract_z
_atom_site_U_iso_or_equiv
_atom_site_adp_type
_atom_site_calc_flag
_atom_site_refinement_flags
_atom_site_occupancy
_atom_site_disorder_assembly
_atom_site_disorder_group
Pd Pd 0.5000 0.5000 0.5000 0.01341(5) Uani d S 1 . .
Br Br 0.39230(2) 0.78196(2) 0.45123(2) 0.02035(6) Uani d . 1 . .
P P 0.28802(5) 0.49477(5) 0.69762(5) 0.01335(9) Uani d . 1 . .
C C11 0.3682(2) 0.3708(2) 0.84911(18) 0.0139(3) Uani d . 1 . .
C C12 0.4892(2) 0.3878(2) 0.8690(2) 0.0189(4) Uani d . 1 . .
H H12 0.5284 0.4573 0.8035 0.023 Uiso calc R 1 . .
C C13 0.5507(2) 0.3014(2) 0.9859(2) 0.0195(4) Uani d . 1 . .
H H13 0.6301 0.3149 0.9986 0.023 Uiso calc R 1 . .
C C14 0.4963(2) 0.1951(2) 1.0847(2) 0.0195(4) Uani d . 1 . .
C C15 0.3776(2) 0.1772(2) 1.0628(2) 0.0210(4) Uani d . 1 . .
H H15 0.3408 0.1053 1.1267 0.025 Uiso calc R 1 . .
C C16 0.3131(2) 0.2648(2) 0.9470(2) 0.0178(4) Uani d . 1 . .
H H16 0.2327 0.2523 0.9351 0.021 Uiso calc R 1 . .
C C141 0.5660(3) 0.1007(3) 1.2101(2) 0.0332(5) Uani d . 1 . .
H H14A 0.5145 0.0339 1.2670 0.050 Uiso calc R 1 . .
H H14B 0.5504 0.1693 1.2662 0.050 Uiso calc R 1 . .
H H14C 0.6774 0.0386 1.1772 0.050 Uiso calc R 1 . .
C C21 0.1532(2) 0.4290(2) 0.68471(19) 0.0160(3) Uani d . 1 . .
C C22 0.2059(2) 0.3178(2) 0.6032(2) 0.0235(4) Uani d . 1 . .
H H22 0.3122 0.2743 0.5549 0.028 Uiso calc R 1 . .
C C23 0.1014(3) 0.2714(3) 0.5934(2) 0.0281(5) Uani d . 1 . .
H H23 0.1386 0.1952 0.5404 0.034 Uiso calc R 1 . .
C C24 -0.0579(2) 0.3376(2) 0.6621(2) 0.0229(4) Uani d . 1 . .
H H24 -0.1280 0.3071 0.6543 0.027 Uiso calc R 1 . .
C C25 -0.1120(2) 0.4490(2) 0.7422(2) 0.0225(4) Uani d . 1 . .
H H25 -0.2192 0.4945 0.7878 0.027 Uiso calc R 1 . .
C C26 -0.0077(2) 0.4938(2) 0.7553(2) 0.0202(4) Uani d . 1 . .
H H26 -0.0449 0.5673 0.8114 0.024 Uiso calc R 1 . .
C C31 0.1493(2) 0.6787(2) 0.75882(19) 0.0144(3) Uani d . 1 . .
C C32 0.0568(2) 0.8003(2) 0.6700(2) 0.0181(4) Uani d . 1 . .
H H32 0.0697 0.7872 0.5801 0.022 Uiso calc R 1 . .
C C33 -0.0535(2) 0.9396(2) 0.7151(2) 0.0218(4) Uani d . 1 . .
H H33 -0.1149 1.0196 0.6558 0.026 Uiso calc R 1 . .
C C34 -0.0728(2) 0.9604(2) 0.8489(2) 0.0224(4) Uani d . 1 . .
H H34 -0.1464 1.0545 0.8788 0.027 Uiso calc R 1 . .
C C35 0.0175(2) 0.8410(2) 0.9375(2) 0.0202(4) Uani d . 1 . .
H H35 0.0041 0.8547 1.0274 0.024 Uiso calc R 1 . .
C C36 0.1286(2) 0.7006(2) 0.89275(19) 0.0160(3) Uani d . 1 . .
H H36 0.1892 0.6208 0.9527 0.019 Uiso calc R 1 . .

loop_
_atom_site_aniso_label
_atom_site_aniso_U_11
_atom_site_aniso_U_22
_atom_site_aniso_U_33
_atom_site_aniso_U_12
_atom_site_aniso_U_13
_atom_site_aniso_U_23
Pd 0.01211(9) 0.01332(9) 0.01158(9) -0.00500(7) -0.00154(7) -0.00073(7)
Br 0.01631(9) 0.01435(9) 0.02261(10) -0.00509(7) -0.00119(7) -0.00071(7)
P 0.0124(2) 0.0147(2) 0.0114(2) -0.00587(17) -0.00238(16) -0.00109(16)
C11 0.0122(8) 0.0143(8) 0.0127(8) -0.0038(7) -0.0030(6) -0.0027(6)
C12 0.0188(9) 0.0186(9) 0.0207(9) -0.0112(7) -0.0061(7) 0.0014(7)
C13 0.0189(9) 0.0206(9) 0.0229(10) -0.0094(8) -0.0088(7) -0.0030(8)
C14 0.0199(9) 0.0182(9) 0.0178(9) -0.0057(7) -0.0071(7) -0.0016(7)
C15 0.0210(9) 0.0222(10) 0.0191(9) -0.0130(8) -0.0051(7) 0.0035(7)
C16 0.0158(8) 0.0197(9) 0.0183(9) -0.0096(7) -0.0046(7) -0.0003(7)
C141 0.0392(13) 0.0362(13) 0.0271(11) -0.0181(11) -0.0190(10) 0.0065(10)
C21 0.0177(9) 0.0173(9) 0.0138(8) -0.0090(7) -0.0068(7) 0.0021(7)
C22 0.0188(9) 0.0258(10) 0.0261(10) -0.0065(8) -0.0061(8) -0.0095(8)
C23 0.0297(11) 0.0280(11) 0.0338(12) -0.0112(9) -0.0117(9) -0.0119(9)
C24 0.0278(10) 0.0268(10) 0.0216(10) -0.0166(9) -0.0132(8) 0.0028(8)
C25 0.0198(9) 0.0285(10) 0.0198(10) -0.0140(8) -0.0048(8) 0.0008(8)
C26 0.0202(9) 0.0249(10) 0.0169(9) -0.0113(8) -0.0024(7) -0.0053(8)
C31 0.0111(8) 0.0160(8) 0.0155(8) -0.0073(7) -0.0009(6) -0.0024(7)
C32 0.0161(8) 0.0214(9) 0.0151(9) -0.0082(7) -0.0039(7) -0.0007(7)
C33 0.0158(9) 0.0179(9) 0.0265(10) -0.0063(7) -0.0061(8) 0.0015(8)
C34 0.0168(9) 0.0174(9) 0.0306(11) -0.0067(8) -0.0014(8) -0.0079(8)
C35 0.0194(9) 0.0238(10) 0.0213(9) -0.0115(8) -0.0015(7) -0.0087(8)
C36 0.0142(8) 0.0187(9) 0.0169(9) -0.0095(7) -0.0041(7) -0.0012(7)

loop_
_atom_type_symbol
_atom_type_description
_atom_type_scat_dispersion_real
_atom_type_scat_dispersion_imag
_atom_type_scat_source
C C 0.0033 0.0016 'International Tables Vol C Tables 4.2.6.8 and 6.1.1.4'
H H 0.0000 0.0000 'International Tables Vol C Tables 4.2.6.8 and 6.1.1.4'
P P 0.1023 0.0942 'International Tables Vol C Tables 4.2.6.8 and 6.1.1.4'
Br Br -0.2901 2.4595 'International Tables Vol C Tables 4.2.6.8 and 6.1.1.4'
Pd Pd -0.9988 1.0072 'International Tables Vol C Tables 4.2.6.8 and 6.1.1.4'

loop_
_geom_angle_atom_site_label_1
_geom_angle_atom_site_label_2
_geom_angle_atom_site_label_3
_geom_angle_site_symmetry_1
_geom_angle_site_symmetry_3
_geom_angle
_geom_angle_publ_flag
P Pd P . 2_666 180.0 ?
P Pd Br . 2_666 86.472(12) ?
P Pd Br 2_666 2_666 93.528(12) ?
P Pd Br . . 93.528(12) ?
P Pd Br 2_666 . 86.472(12) ?
Br Pd Br 2_666 . 180.0 ?
C11 P C31 . . 103.51(8) ?
C11 P C21 . . 107.56(8) ?
C31 P C21 . . 101.59(8) ?
C11 P Pd . . 108.36(6) ?
C31 P Pd . . 116.57(6) ?
C21 P Pd . . 118.01(6) ?
C16 C11 C12 . . 118.91(16) ?
C16 C11 P . . 123.69(14) ?
C12 C11 P . . 117.36(14) ?
C13 C12 C11 . . 120.18(17) ?
C13 C12 H12 . . 119.9 ?
C11 C12 H12 . . 119.9 ?
C12 C13 C14 . . 121.38(17) ?
C12 C13 H13 . . 119.3 ?
C14 C13 H13 . . 119.3 ?
C13 C14 C15 . . 118.01(17) ?
C13 C14 C141 . . 120.66(18) ?
C15 C14 C141 . . 121.32(18) ?
C16 C15 C14 . . 121.24(18) ?
C16 C15 H15 . . 119.4 ?
C14 C15 H15 . . 119.4 ?
C11 C16 C15 . . 120.26(17) ?
C11 C16 H16 . . 119.9 ?
C15 C16 H16 . . 119.9 ?
C14 C141 H14A . . 109.5 ?
C14 C141 H14B . . 109.5 ?
H14A C141 H14B . . 109.5 ?
C14 C141 H14C . . 109.5 ?
H14A C141 H14C . . 109.5 ?
H14B C141 H14C . . 109.5 ?
C22 C21 C26 . . 118.53(17) ?
C22 C21 P . . 121.58(14) ?
C26 C21 P . . 119.87(14) ?
C23 C22 C21 . . 120.60(19) ?
C23 C22 H22 . . 119.7 ?
C21 C22 H22 . . 119.7 ?
C24 C23 C22 . . 120.5(2) ?
C24 C23 H23 . . 119.8 ?
C22 C23 H23 . . 119.8 ?
C25 C24 C23 . . 119.51(19) ?
C25 C24 H24 . . 120.2 ?
C23 C24 H24 . . 120.2 ?
C24 C25 C26 . . 120.46(19) ?
C24 C25 H25 . . 119.8 ?
C26 C25 H25 . . 119.8 ?
C25 C26 C21 . . 120.41(18) ?
C25 C26 H26 . . 119.8 ?
C21 C26 H26 . . 119.8 ?
C36 C31 C32 . . 118.96(17) ?
C36 C31 P . . 122.06(14) ?
C32 C31 P . . 118.94(14) ?
C33 C32 C31 . . 120.42(18) ?
C33 C32 H32 . . 119.8 ?
C31 C32 H32 . . 119.8 ?
C32 C33 C34 . . 120.13(18) ?
C32 C33 H33 . . 119.9 ?
C34 C33 H33 . . 119.9 ?
C35 C34 C33 . . 119.91(18) ?
C35 C34 H34 . . 120.0 ?
C33 C34 H34 . . 120.0 ?
C34 C35 C36 . . 120.19(18) ?
C34 C35 H35 . . 119.9 ?
C36 C35 H35 . . 119.9 ?
C31 C36 C35 . . 120.38(17) ?
C31 C36 H36 . . 119.8 ?
C35 C36 H36 . . 119.8 ?

loop_
_geom_bond_atom_site_label_1
_geom_bond_atom_site_label_2
_geom_bond_site_symmetry_2
_geom_bond_distance
_geom_bond_publ_flag
Pd P . 2.3462(5) ?
Pd P 2_666 2.3462(5) ?
Pd Br 2_666 2.4266(2) ?
Pd Br . 2.4266(2) ?
P C11 . 1.8150(18) ?
P C31 . 1.8217(18) ?
P C21 . 1.8331(19) ?
C11 C16 . 1.387(3) ?
C11 C12 . 1.399(2) ?
C12 C13 . 1.385(3) ?
C12 H12 . 0.9300 ?
C13 C14 . 1.389(3) ?
C13 H13 . 0.9300 ?
C14 C15 . 1.392(3) ?
C14 C141 . 1.505(3) ?
C15 C16 . 1.391(3) ?
C15 H15 . 0.9300 ?
C16 H16 . 0.9300 ?
C141 H14A . 0.9600 ?
C141 H14B . 0.9600 ?
C141 H14C . 0.9600 ?
C21 C22 . 1.390(3) ?
C21 C26 . 1.399(3) ?
C22 C23 . 1.387(3) ?
C22 H22 . 0.9300 ?
C23 C24 . 1.384(3) ?
C23 H23 . 0.9300 ?
C24 C25 . 1.379(3) ?
C24 H24 . 0.9300 ?
C25 C26 . 1.388(3) ?
C25 H25 . 0.9300 ?
C26 H26 . 0.9300 ?
C31 C36 . 1.391(3) ?
C31 C32 . 1.401(3) ?
C32 C33 . 1.383(3) ?
C32 H32 . 0.9300 ?
C33 C34 . 1.389(3) ?
C33 H33 . 0.9300 ?
C34 C35 . 1.383(3) ?
C34 H34 . 0.9300 ?
C35 C36 . 1.391(3) ?
C35 H35 . 0.9300 ?
C36 H36 . 0.9300 ?

loop_
_geom_hbond_atom_site_label_D
_geom_hbond_atom_site_label_H
_geom_hbond_atom_site_label_A
_geom_hbond_site_symmetry_A
_geom_hbond_distance_DH
_geom_hbond_distance_HA
_geom_hbond_distance_DA
_geom_hbond_angle_DHA
_geom_hbond_publ_flag
C32 H32 Br . 0.93 2.99 3.2380(18) 97.0 no
C33 H33 Br 2_576 0.93 2.88 3.7498(19) 157.2 yes
C22 H22 Br 2_666 0.93 2.71 3.501(2) 143.7 yes

loop_
_geom_torsion_atom_site_label_1
_geom_torsion_atom_site_label_2
_geom_torsion_atom_site_label_3
_geom_torsion_atom_site_label_4
_geom_torsion_site_symmetry_1
_geom_torsion_site_symmetry_2
_geom_torsion_site_symmetry_3
_geom_torsion_site_symmetry_4
_geom_torsion
_geom_torsion_publ_flag
Br Pd P C11 2_666 . . . 54.51(6) ?
Br Pd P C11 . . . . -125.49(6) ?
Br Pd P C31 2_666 . . . 170.70(7) ?
Br Pd P C31 . . . . -9.30(7) ?
Br Pd P C21 2_666 . . . -67.94(7) ?
Br Pd P C21 . . . . 112.06(7) ?
C31 P C11 C16 . . . . 97.53(16) ?
C21 P C11 C16 . . . . -9.49(18) ?
Pd P C11 C16 . . . . -138.11(14) ?
C31 P C11 C12 . . . . -80.59(15) ?
C21 P C11 C12 . . . . 172.39(14) ?
Pd P C11 C12 . . . . 43.78(15) ?
C16 C11 C12 C13 . . . . -1.0(3) ?
P C11 C12 C13 . . . . 177.24(15) ?
C11 C12 C13 C14 . . . . 0.9(3) ?
C12 C13 C14 C15 . . . . 0.1(3) ?
C12 C13 C14 C141 . . . . 179.2(2) ?
C13 C14 C15 C16 . . . . -1.1(3) ?
C141 C14 C15 C16 . . . . 179.83(19) ?
C12 C11 C16 C15 . . . . 0.0(3) ?
P C11 C16 C15 . . . . -178.07(15) ?
C14 C15 C16 C11 . . . . 1.0(3) ?
C11 P C21 C22 . . . . -91.04(17) ?
C31 P C21 C22 . . . . 160.60(16) ?
Pd P C21 C22 . . . . 31.82(18) ?
C11 P C21 C26 . . . . 90.47(16) ?
C31 P C21 C26 . . . . -17.89(17) ?
Pd P C21 C26 . . . . -146.67(13) ?
C26 C21 C22 C23 . . . . -0.6(3) ?
P C21 C22 C23 . . . . -179.11(16) ?
C21 C22 C23 C24 . . . . 1.5(3) ?
C22 C23 C24 C25 . . . . -0.9(3) ?
C23 C24 C25 C26 . . . . -0.6(3) ?
C24 C25 C26 C21 . . . . 1.5(3) ?
C22 C21 C26 C25 . . . . -0.9(3) ?
P C21 C26 C25 . . . . 177.67(15) ?
C11 P C31 C36 . . . . 1.98(17) ?
C21 P C31 C36 . . . . 113.45(15) ?
Pd P C31 C36 . . . . -116.86(14) ?
C11 P C31 C32 . . . . -175.85(14) ?
C21 P C31 C32 . . . . -64.39(16) ?
Pd P C31 C32 . . . . 65.30(15) ?
C36 C31 C32 C33 . . . . -0.1(3) ?
P C31 C32 C33 . . . . 177.80(14) ?
C31 C32 C33 C34 . . . . 0.4(3) ?
C32 C33 C34 C35 . . . . -0.6(3) ?
C33 C34 C35 C36 . . . . 0.5(3) ?
C32 C31 C36 C35 . . . . 0.0(3) ?
P C31 C36 C35 . . . . -177.80(14) ?
C34 C35 C36 C31 . . . . -0.2(3) ?
